data_2219254
loop_
_publ_author_name
'Yu, Chun-Hui'

_publ_section_title Poly[zinc(II)-[\m-1,4-bis(imidazol-1-ylmethyl)benzene]-\m-4,4'-oxydibenzoato]
_journal_coeditor_code BT2755
_journal_issue 9
_journal_name_full 'Acta Crystallographica Section E'
_journal_page_first m1106
_journal_paper_doi 10.1107/S1600536808023982
_journal_volume 64
_journal_year 2008
_chemical_formula_iupac '[Zn (C14 H8 O5) (C14 H14 N4)]'
_chemical_formula_moiety 'C28 H22 N4 O5 Zn'
_chemical_formula_sum 'C28 H22 N4 O5 Zn'
_chemical_formula_weight 559.87
_chemical_name_systematic
;
Poly[zinc(II)-[\m-1,4-bis(imidazol-1-ylmethyl)benzene]-\m-4,4'-oxydibenzoato]
;
_space_group_IT_number 14
_symmetry_cell_setting monoclinic
_symmetry_space_group_name_Hall '-P 2ybc'
_symmetry_space_group_name_H-M 'P 1 21/c 1'
_atom_sites_solution_hydrogens geom
_atom_sites_solution_primary direct
_atom_sites_solution_secondary difmap
_audit_creation_method SHELXL97
_cell_angle_alpha 90.00
_cell_angle_beta 92.503(2)
_cell_angle_gamma 90.00
_cell_formula_units_Z 4
_cell_length_a 6.1608(9)
_cell_length_b 25.811(4)
_cell_length_c 16.185(3)
_cell_measurement_reflns_used 5057
_cell_measurement_temperature 293(2)
_cell_measurement_theta_max 26.05
_cell_measurement_theta_min 1.89
_cell_volume 2571.2(7)
_computing_cell_refinement 'SMART (Bruker, 1998)'
_computing_data_collection 'SMART (Bruker, 1998)'
_computing_data_reduction 'SAINT (Bruker, 1998)'
_computing_molecular_graphics 'SHELXTL (Sheldrick, 2008)'
_computing_publication_material 'SHELXTL (Sheldrick, 2008)'
_computing_structure_refinement 'SHELXL97 (Sheldrick, 2008)'
_computing_structure_solution 'SHELXS97 (Sheldrick, 2008)'
_diffrn_ambient_temperature 293(2)
_diffrn_measured_fraction_theta_full 0.995
_diffrn_measured_fraction_theta_max 0.994
_diffrn_measurement_device_type 'Bruker APEX CCD area-detector'
_diffrn_measurement_method '\f and \w'
_diffrn_radiation_monochromator graphite
_diffrn_radiation_source 'fine-focus sealed tube'
_diffrn_radiation_type MoK\a
_diffrn_radiation_wavelength 0.71073
_diffrn_reflns_av_R_equivalents 0.0470
_diffrn_reflns_av_sigmaI/netI 0.0609
_diffrn_reflns_limit_h_max 6
_diffrn_reflns_limit_h_min -7
_diffrn_reflns_limit_k_max 27
_diffrn_reflns_limit_k_min -31
_diffrn_reflns_limit_l_max 19
_diffrn_reflns_limit_l_min -19
_diffrn_reflns_number 14194
_diffrn_reflns_theta_full 25.00
_diffrn_reflns_theta_max 26.05
_diffrn_reflns_theta_min 1.49
_exptl_absorpt_coefficient_mu 1.001
_exptl_absorpt_correction_T_max 0.826
_exptl_absorpt_correction_T_min 0.718
_exptl_absorpt_correction_type multi-scan
_exptl_absorpt_process_details '(SADABS; Bruker, 1998)'
_exptl_crystal_colour colourless
_exptl_crystal_density_diffrn 1.446
_exptl_crystal_density_method 'not measured'
_exptl_crystal_description block
_exptl_crystal_F_000 1152
_exptl_crystal_size_max 0.33
_exptl_crystal_size_mid 0.25
_exptl_crystal_size_min 0.19
_refine_diff_density_max 1.425
_refine_diff_density_min -0.312
_refine_ls_extinction_method none
_refine_ls_goodness_of_fit_ref 1.072
_refine_ls_hydrogen_treatment constr
_refine_ls_matrix_type full
_refine_ls_number_parameters 343
_refine_ls_number_reflns 5057
_refine_ls_number_restraints 0
_refine_ls_restrained_S_all 1.072
_refine_ls_R_factor_all 0.0761
_refine_ls_R_factor_gt 0.0608
_refine_ls_shift/su_max 0.000
_refine_ls_shift/su_mean 0.000
_refine_ls_structure_factor_coef Fsqd
_refine_ls_weighting_details 'calc w = 1/[\s^2^(Fo^2^)+(0.0761P)^2^+2.2361P] where P=(Fo^2^+2Fc^2^)/3'
_refine_ls_weighting_scheme calc
_refine_ls_wR_factor_gt 0.1519
_refine_ls_wR_factor_ref 0.1590
_reflns_number_gt 3906
_reflns_number_total 5057
_reflns_threshold_expression I>2\s(I)
_cod_data_source_file bt2755.cif
_cod_data_source_block I
_cod_original_sg_symbol_H-M 'P 21/c'
_cod_database_code 2219254
_cod_database_fobs_code 2219254

loop_
_symmetry_equiv_pos_as_xyz
'x, y, z'
'-x, y+1/2, -z+1/2'
'-x, -y, -z'
'x, -y-1/2, z-1/2'

loop_
_atom_site_type_symbol
_atom_site_label
_atom_site_fract_x
_atom_site_fract_y
_atom_site_fract_z
_atom_site_U_iso_or_equiv
_atom_site_adp_type
_atom_site_calc_flag
_atom_site_refinement_flags
_atom_site_occupancy
C C1 0.1661(7) 0.04984(15) 0.0495(3) 0.0273(9) Uani d . 1
H H1 0.0525 0.0275 0.0603 0.033 Uiso calc R 1
C C2 0.3029(7) 0.04487(16) -0.0136(3) 0.0284(9) Uani d . 1
H H2 0.3004 0.0190 -0.0537 0.034 Uiso calc R 1
C C3 0.3919(7) 0.11368(15) 0.0599(3) 0.0281(9) Uani d . 1
H H3 0.4643 0.1434 0.0784 0.034 Uiso calc R 1
C C4 0.6352(8) 0.09401(17) -0.0563(3) 0.0384(11) Uani d . 1
H H4A 0.6121 0.0764 -0.1089 0.046 Uiso calc R 1
H H4B 0.7623 0.0789 -0.0283 0.046 Uiso calc R 1
C C5 0.6768(7) 0.15040(16) -0.0719(3) 0.0312(10) Uani d . 1
C C6 0.5194(8) 0.18139(19) -0.1091(3) 0.0416(12) Uani d . 1
H H6 0.3861 0.1668 -0.1251 0.050 Uiso calc R 1
C C7 0.5531(8) 0.23363(19) -0.1233(3) 0.0440(12) Uani d . 1
H H7 0.4425 0.2537 -0.1476 0.053 Uiso calc R 1
C C8 0.7516(7) 0.25584(16) -0.1014(3) 0.0274(9) Uani d . 1
C C9 0.9128(7) 0.22467(18) -0.0648(3) 0.0355(11) Uani d . 1
H H9 1.0479 0.2388 -0.0502 0.043 Uiso calc R 1
C C10 0.8738(8) 0.17265(18) -0.0500(3) 0.0379(11) Uani d . 1
H H10 0.9828 0.1524 -0.0249 0.045 Uiso calc R 1
C C11 0.8036(7) 0.31222(17) -0.1168(3) 0.0333(10) Uani d . 1
H H11A 0.8759 0.3266 -0.0675 0.040 Uiso calc R 1
H H11B 0.9032 0.3145 -0.1614 0.040 Uiso calc R 1
C C12 0.4828(8) 0.36811(18) -0.0836(3) 0.0393(12) Uani d . 1
H H12 0.5095 0.3720 -0.0269 0.047 Uiso calc R 1
C C13 0.3094(8) 0.38615(17) -0.1294(3) 0.0349(11) Uani d . 1
H H13 0.1968 0.4057 -0.1091 0.042 Uiso calc R 1
C C14 0.5102(7) 0.34527(16) -0.2128(3) 0.0272(9) Uani d . 1
H H14 0.5639 0.3306 -0.2603 0.033 Uiso calc R 1
C C15 -0.2311(7) 0.04825(15) 0.2220(3) 0.0269(9) Uani d . 1
C C16 -0.3735(7) 0.01450(15) 0.2723(3) 0.0272(9) Uani d . 1
C C17 -0.5687(7) -0.00464(16) 0.2373(3) 0.0312(10) Uani d . 1
H H17 -0.6076 0.0032 0.1826 0.037 Uiso calc R 1
C C18 -0.7053(7) -0.03508(17) 0.2825(3) 0.0332(10) Uani d . 1
H H18 -0.8353 -0.0475 0.2587 0.040 Uiso calc R 1
C C19 -0.6446(7) -0.04668(15) 0.3635(3) 0.0301(10) Uani d . 1
C C20 -0.4550(8) -0.02835(16) 0.4000(3) 0.0322(10) Uani d . 1
H H20 -0.4174 -0.0366 0.4547 0.039 Uiso calc R 1
C C21 -0.3190(7) 0.00262(16) 0.3547(3) 0.0305(10) Uani d . 1
H H21 -0.1910 0.0155 0.3795 0.037 Uiso calc R 1
C C22 -0.8501(7) -0.12400(15) 0.3885(3) 0.0291(9) Uani d . 1
C C23 -0.7128(7) -0.15793(17) 0.3502(3) 0.0370(11) Uani d . 1
H H23 -0.5768 -0.1471 0.3344 0.044 Uiso calc R 1
C C24 -0.7814(7) -0.20848(16) 0.3356(3) 0.0350(11) Uani d . 1
H H24 -0.6888 -0.2318 0.3111 0.042 Uiso calc R 1
C C25 -0.9857(7) -0.22472(15) 0.3571(3) 0.0268(9) Uani d . 1
C C26 -1.0669(7) -0.27912(16) 0.3427(3) 0.0294(10) Uani d . 1
C C27 -1.1208(7) -0.18936(16) 0.3946(3) 0.0333(10) Uani d . 1
H H27 -1.2587 -0.1997 0.4090 0.040 Uiso calc R 1
C C28 -1.0534(7) -0.13930(17) 0.4106(3) 0.0340(10) Uani d . 1
H H28 -1.1446 -0.1161 0.4360 0.041 Uiso calc R 1
N N1 0.2223(6) 0.09330(12) 0.0948(2) 0.0258(8) Uani d . 1
N N2 0.4459(6) 0.08575(13) -0.0061(2) 0.0270(8) Uani d . 1
N N3 0.6107(6) 0.34292(13) -0.1381(2) 0.0281(8) Uani d . 1
N N4 0.3250(6) 0.37110(13) -0.2109(2) 0.0282(8) Uani d . 1
O O1 -0.0854(5) 0.07421(11) 0.26198(18) 0.0326(7) Uani d . 1
O O2 -0.2634(5) 0.05027(12) 0.14567(18) 0.0353(7) Uani d . 1
O O3 -1.2588(5) -0.28926(12) 0.3550(2) 0.0393(8) Uani d . 1
O O4 -0.9314(5) -0.31274(11) 0.31674(19) 0.0331(7) Uani d . 1
O O5 -0.7843(5) -0.07438(11) 0.41306(19) 0.0380(8) Uani d . 1
Zn Zn1 0.09373(8) 0.120902(17) 0.19746(3) 0.02586(17) Uani d . 1

loop_
_atom_site_aniso_label
_atom_site_aniso_U_11
_atom_site_aniso_U_22
_atom_site_aniso_U_33
_atom_site_aniso_U_12
_atom_site_aniso_U_13
_atom_site_aniso_U_23
C1 0.028(2) 0.022(2) 0.032(2) -0.0029(17) -0.0013(18) -0.0012(17)
C2 0.030(2) 0.026(2) 0.029(2) 0.0022(18) -0.0012(18) -0.0039(17)
C3 0.032(2) 0.020(2) 0.032(2) 0.0034(17) 0.0039(19) -0.0014(17)
C4 0.039(3) 0.028(2) 0.049(3) 0.004(2) 0.023(2) 0.004(2)
C5 0.036(3) 0.029(2) 0.030(2) 0.0011(19) 0.011(2) 0.0031(18)
C6 0.030(3) 0.042(3) 0.052(3) -0.008(2) -0.004(2) 0.011(2)
C7 0.032(3) 0.040(3) 0.059(3) -0.003(2) -0.005(2) 0.021(2)
C8 0.026(2) 0.031(2) 0.026(2) 0.0028(18) 0.0033(17) 0.0044(17)
C9 0.025(2) 0.038(3) 0.044(3) 0.001(2) -0.003(2) 0.001(2)
C10 0.032(3) 0.035(3) 0.047(3) 0.008(2) -0.001(2) 0.008(2)
C11 0.024(2) 0.037(3) 0.038(3) -0.0009(19) -0.0014(19) 0.005(2)
C12 0.052(3) 0.035(3) 0.031(2) 0.001(2) 0.003(2) -0.003(2)
C13 0.040(3) 0.029(2) 0.036(3) 0.003(2) 0.010(2) -0.0047(19)
C14 0.026(2) 0.029(2) 0.027(2) 0.0018(18) 0.0003(18) 0.0035(17)
C15 0.027(2) 0.017(2) 0.037(3) 0.0043(17) 0.0066(19) 0.0005(17)
C16 0.032(2) 0.018(2) 0.033(2) 0.0043(17) 0.0065(19) -0.0012(17)
C17 0.040(3) 0.026(2) 0.028(2) -0.0034(19) 0.000(2) 0.0000(18)
C18 0.030(3) 0.032(2) 0.037(3) -0.009(2) -0.001(2) -0.0031(19)
C19 0.040(3) 0.016(2) 0.034(2) -0.0043(18) 0.009(2) -0.0005(17)
C20 0.048(3) 0.024(2) 0.025(2) -0.001(2) 0.003(2) 0.0018(17)
C21 0.032(2) 0.025(2) 0.033(2) -0.0044(18) -0.0035(19) -0.0005(18)
C22 0.041(3) 0.021(2) 0.026(2) -0.0033(19) 0.0050(19) 0.0005(17)
C23 0.031(3) 0.033(2) 0.048(3) -0.011(2) 0.013(2) 0.000(2)
C24 0.035(3) 0.024(2) 0.047(3) 0.0005(19) 0.019(2) -0.0029(19)
C25 0.028(2) 0.022(2) 0.031(2) -0.0032(17) 0.0027(18) 0.0014(17)
C26 0.035(3) 0.021(2) 0.032(2) -0.0009(18) 0.0055(19) 0.0008(17)
C27 0.030(2) 0.027(2) 0.043(3) -0.0020(19) 0.009(2) -0.0003(19)
C28 0.036(3) 0.025(2) 0.042(3) 0.0024(19) 0.013(2) -0.0013(19)
N1 0.030(2) 0.0206(17) 0.0268(18) 0.0008(15) 0.0026(15) -0.0004(14)
N2 0.029(2) 0.0230(18) 0.0299(18) 0.0035(15) 0.0051(15) 0.0005(14)
N3 0.029(2) 0.0268(19) 0.0286(19) -0.0002(15) 0.0015(16) 0.0065(15)
N4 0.030(2) 0.0240(18) 0.0303(19) 0.0032(15) 0.0033(15) 0.0039(15)
O1 0.0351(18) 0.0278(16) 0.0354(17) -0.0094(13) 0.0073(14) 0.0003(13)
O2 0.0397(19) 0.0369(18) 0.0300(17) -0.0037(14) 0.0068(14) 0.0024(13)
O3 0.0345(19) 0.0294(17) 0.055(2) -0.0072(14) 0.0087(16) -0.0032(15)
O4 0.0340(18) 0.0234(15) 0.0426(18) -0.0012(13) 0.0088(14) -0.0021(13)
O5 0.053(2) 0.0251(16) 0.0375(18) -0.0140(14) 0.0200(16) -0.0062(13)
Zn1 0.0284(3) 0.0203(3) 0.0292(3) -0.0010(2) 0.0048(2) -0.00183(19)

loop_
_atom_type_symbol
_atom_type_description
_atom_type_scat_dispersion_real
_atom_type_scat_dispersion_imag
_atom_type_scat_source
C C 0.0033 0.0016 'International Tables Vol C Tables 4.2.6.8 and 6.1.1.4'
H H 0.0000 0.0000 'International Tables Vol C Tables 4.2.6.8 and 6.1.1.4'
N N 0.0061 0.0033 'International Tables Vol C Tables 4.2.6.8 and 6.1.1.4'
O O 0.0106 0.0060 'International Tables Vol C Tables 4.2.6.8 and 6.1.1.4'
Zn Zn 0.2839 1.4301 'International Tables Vol C Tables 4.2.6.8 and 6.1.1.4'

loop_
_geom_angle_atom_site_label_1
_geom_angle_atom_site_label_2
_geom_angle_atom_site_label_3
_geom_angle_site_symmetry_1
_geom_angle_site_symmetry_3
_geom_angle
C2 C1 N1 . . 109.1(4)
C2 C1 H1 . . 125.4
N1 C1 H1 . . 125.4
C1 C2 N2 . . 106.1(4)
C1 C2 H2 . . 126.9
N2 C2 H2 . . 126.9
N1 C3 N2 . . 110.8(4)
N1 C3 H3 . . 124.6
N2 C3 H3 . . 124.6
N2 C4 C5 . . 112.3(3)
N2 C4 H4A . . 109.1
C5 C4 H4A . . 109.1
N2 C4 H4B . . 109.1
C5 C4 H4B . . 109.1
H4A C4 H4B . . 107.9
C6 C5 C10 . . 117.9(4)
C6 C5 C4 . . 121.0(4)
C10 C5 C4 . . 121.1(4)
C5 C6 C7 . . 122.1(4)
C5 C6 H6 . . 119.0
C7 C6 H6 . . 119.0
C8 C7 C6 . . 119.9(4)
C8 C7 H7 . . 120.1
C6 C7 H7 . . 120.1
C7 C8 C9 . . 118.5(4)
C7 C8 C11 . . 123.2(4)
C9 C8 C11 . . 118.3(4)
C10 C9 C8 . . 120.5(4)
C10 C9 H9 . . 119.7
C8 C9 H9 . . 119.7
C5 C10 C9 . . 121.2(4)
C5 C10 H10 . . 119.4
C9 C10 H10 . . 119.4
N3 C11 C8 . . 112.7(4)
N3 C11 H11A . . 109.1
C8 C11 H11A . . 109.1
N3 C11 H11B . . 109.1
C8 C11 H11B . . 109.1
H11A C11 H11B . . 107.8
C13 C12 N3 . . 105.8(4)
C13 C12 H12 . . 127.1
N3 C12 H12 . . 127.1
C12 C13 N4 . . 109.9(4)
C12 C13 H13 . . 125.1
N4 C13 H13 . . 125.1
N4 C14 N3 . . 111.6(4)
N4 C14 H14 . . 124.2
N3 C14 H14 . . 124.2
O2 C15 O1 . . 124.1(4)
O2 C15 C16 . . 119.5(4)
O1 C15 C16 . . 116.4(4)
C21 C16 C17 . . 118.5(4)
C21 C16 C15 . . 121.6(4)
C17 C16 C15 . . 119.9(4)
C18 C17 C16 . . 121.3(4)
C18 C17 H17 . . 119.3
C16 C17 H17 . . 119.3
C19 C18 C17 . . 118.6(4)
C19 C18 H18 . . 120.7
C17 C18 H18 . . 120.7
C20 C19 C18 . . 121.6(4)
C20 C19 O5 . . 117.7(4)
C18 C19 O5 . . 120.5(4)
C19 C20 C21 . . 119.6(4)
C19 C20 H20 . . 120.2
C21 C20 H20 . . 120.2
C20 C21 C16 . . 120.3(4)
C20 C21 H21 . . 119.8
C16 C21 H21 . . 119.8
C28 C22 C23 . . 121.1(4)
C28 C22 O5 . . 116.5(4)
C23 C22 O5 . . 122.2(4)
C22 C23 C24 . . 118.9(4)
C22 C23 H23 . . 120.5
C24 C23 H23 . . 120.5
C25 C24 C23 . . 121.0(4)
C25 C24 H24 . . 119.5
C23 C24 H24 . . 119.5
C24 C25 C27 . . 118.6(4)
C24 C25 C26 . . 122.9(4)
C27 C25 C26 . . 118.5(4)
O3 C26 O4 . . 123.3(4)
O3 C26 C25 . . 119.1(4)
O4 C26 C25 . . 117.6(4)
C28 C27 C25 . . 121.0(4)
C28 C27 H27 . . 119.5
C25 C27 H27 . . 119.5
C22 C28 C27 . . 119.4(4)
C22 C28 H28 . . 120.3
C27 C28 H28 . . 120.3
C3 N1 C1 . . 106.4(3)
C3 N1 Zn1 . . 124.3(3)
C1 N1 Zn1 . . 129.2(3)
C3 N2 C2 . . 107.5(3)
C3 N2 C4 . . 126.4(4)
C2 N2 C4 . . 125.8(4)
C14 N3 C12 . . 107.7(4)
C14 N3 C11 . . 125.4(4)
C12 N3 C11 . . 126.2(4)
C14 N4 C13 . . 105.0(4)
C14 N4 Zn1 . 4_565 128.0(3)
C13 N4 Zn1 . 4_565 126.5(3)
C15 O1 Zn1 . . 116.9(3)
C26 O4 Zn1 . 2_445 106.7(3)
C22 O5 C19 . . 119.0(3)
O1 Zn1 O4 . 2_455 107.32(12)
O1 Zn1 N1 . . 118.32(13)
O4 Zn1 N1 2_455 . 115.16(13)
O1 Zn1 N4 . 4_566 93.85(13)
O4 Zn1 N4 2_455 4_566 109.34(13)
N1 Zn1 N4 . 4_566 110.68(14)

loop_
_geom_bond_atom_site_label_1
_geom_bond_atom_site_label_2
_geom_bond_site_symmetry_2
_geom_bond_distance
C1 C2 . 1.357(6)
C1 N1 . 1.376(5)
C1 H1 . 0.9300
C2 N2 . 1.377(5)
C2 H2 . 0.9300
C3 N1 . 1.319(5)
C3 N2 . 1.342(5)
C3 H3 . 0.9300
C4 N2 . 1.466(5)
C4 C5 . 1.501(6)
C4 H4A . 0.9700
C4 H4B . 0.9700
C5 C6 . 1.375(6)
C5 C10 . 1.375(6)
C6 C7 . 1.385(6)
C6 H6 . 0.9300
C7 C8 . 1.383(6)
C7 H7 . 0.9300
C8 C9 . 1.390(6)
C8 C11 . 1.513(6)
C9 C10 . 1.387(6)
C9 H9 . 0.9300
C10 H10 . 0.9300
C11 N3 . 1.457(5)
C11 H11A . 0.9700
C11 H11B . 0.9700
C12 C13 . 1.356(7)
C12 N3 . 1.372(6)
C12 H12 . 0.9300
C13 N4 . 1.383(5)
C13 H13 . 0.9300
C14 N4 . 1.323(5)
C14 N3 . 1.336(5)
C14 H14 . 0.9300
C15 O2 . 1.243(5)
C15 O1 . 1.274(5)
C15 C16 . 1.502(6)
C16 C21 . 1.395(6)
C16 C17 . 1.397(6)
C17 C18 . 1.383(6)
C17 H17 . 0.9300
C18 C19 . 1.381(6)
C18 H18 . 0.9300
C19 C20 . 1.370(6)
C19 O5 . 1.398(5)
C20 C21 . 1.389(6)
C20 H20 . 0.9300
C21 H21 . 0.9300
C22 C28 . 1.375(6)
C22 C23 . 1.383(6)
C22 O5 . 1.396(5)
C23 C24 . 1.389(6)
C23 H23 . 0.9300
C24 C25 . 1.385(6)
C24 H24 . 0.9300
C25 C27 . 1.392(6)
C25 C26 . 1.505(6)
C26 O3 . 1.236(5)
C26 O4 . 1.288(5)
C27 C28 . 1.378(6)
C27 H27 . 0.9300
C28 H28 . 0.9300
N1 Zn1 . 2.002(3)
N4 Zn1 4_565 2.021(4)
O1 Zn1 . 1.965(3)
O4 Zn1 2_445 1.992(3)
Zn1 O4 2_455 1.992(3)
Zn1 N4 4_566 2.021(4)
